data_4338149
loop_
_publ_author_name
'Bassanetti, Irene'
'Twist, Christina P.'
'Kim, Myung-Gil'
'Seyam, Afif M.'
'Bazzi, Hassan S.'
'Wang, Q. Jane'
'Chung, Yip-Wah'
'Marchi\'o, Luciano'
'Delferro, Massimiliano'
'Marks, Tobin J.'

_publ_section_title
;
 Synthesis and characterization of silver(i) pyrazolylmethylpyridine
 complexes and their implementation as metallic silver thin film
 precursors.
;
_journal_issue 9
_journal_name_full 'Inorganic chemistry'
_journal_page_first 4629
_journal_page_last 4638
_journal_paper_doi 10.1021/ic500321w
_journal_volume 53
_journal_year 2014
_chemical_formula_moiety 'C12 H15 Ag N4 O4'
_chemical_formula_sum 'C12 H15 Ag N4 O4'
_chemical_formula_weight 387.15
_chemical_name_systematic
;
 ?
;
_space_group_IT_number 14
_symmetry_cell_setting monoclinic
_symmetry_space_group_name_Hall '-P 2yab'
_symmetry_space_group_name_H-M 'P 1 21/a 1'
_atom_sites_solution_hydrogens geom
_atom_sites_solution_primary direct
_atom_sites_solution_secondary difmap
_audit_creation_method SHELXL-97
_cell_angle_alpha 90.00
_cell_angle_beta 109.168(5)
_cell_angle_gamma 90.00
_cell_formula_units_Z 4
_cell_length_a 7.478(2)
_cell_length_b 22.283(6)
_cell_length_c 9.195(3)
_cell_measurement_reflns_used 8563
_cell_measurement_temperature 293(2)
_cell_measurement_theta_max 26.49
_cell_measurement_theta_min 1.83
_cell_volume 1447.2(7)
_computing_cell_refinement Saint
_computing_data_collection Smart
_computing_data_reduction Saint
_computing_structure_refinement 'SHELXL-97 (Sheldrick, 1997)'
_computing_structure_solution Sir2004
_diffrn_ambient_temperature 293(2)
_diffrn_measured_fraction_theta_full 0.999
_diffrn_measured_fraction_theta_max 0.999
_diffrn_measurement_device_type 'Bruker Smart APEXII CCD'
_diffrn_measurement_method 'theta & omega scan'
_diffrn_radiation_monochromator graphite
_diffrn_radiation_source 'fine-focus sealed tube'
_diffrn_radiation_type MoK\a
_diffrn_radiation_wavelength 0.71073
_diffrn_reflns_av_R_equivalents 0.0535
_diffrn_reflns_av_sigmaI/netI 0.0407
_diffrn_reflns_limit_h_max 9
_diffrn_reflns_limit_h_min -9
_diffrn_reflns_limit_k_max 27
_diffrn_reflns_limit_k_min -27
_diffrn_reflns_limit_l_max 11
_diffrn_reflns_limit_l_min -11
_diffrn_reflns_number 14687
_diffrn_reflns_theta_full 26.49
_diffrn_reflns_theta_max 26.49
_diffrn_reflns_theta_min 1.83
_diffrn_standards_decay_% none
_exptl_absorpt_coefficient_mu 1.414
_exptl_absorpt_correction_T_max 1.000
_exptl_absorpt_correction_T_min 0.747
_exptl_absorpt_correction_type multi-scan
_exptl_absorpt_process_details SADABS
_exptl_crystal_colour colorless
_exptl_crystal_density_diffrn 1.777
_exptl_crystal_density_method 'not measured'
_exptl_crystal_description prism
_exptl_crystal_F_000 776
_exptl_crystal_size_max 0.41
_exptl_crystal_size_mid 0.13
_exptl_crystal_size_min 0.12
_refine_diff_density_max 0.470
_refine_diff_density_min -0.551
_refine_diff_density_rms 0.076
_refine_ls_extinction_coef 0.0086(8)
_refine_ls_extinction_expression Fc^*^=kFc[1+0.001xFc^2^\l^3^/sin(2\q)]^-1/4^
_refine_ls_extinction_method SHELXL
_refine_ls_goodness_of_fit_ref 1.014
_refine_ls_hydrogen_treatment constr
_refine_ls_matrix_type full
_refine_ls_number_parameters 193
_refine_ls_number_reflns 2998
_refine_ls_number_restraints 0
_refine_ls_restrained_S_all 1.014
_refine_ls_R_factor_all 0.0564
_refine_ls_R_factor_gt 0.0376
_refine_ls_shift/su_max 0.001
_refine_ls_shift/su_mean 0.000
_refine_ls_structure_factor_coef Fsqd
_refine_ls_weighting_details 'calc w=1/[\s^2^(Fo^2^)+(0.0486P)^2^+0.4498P] where P=(Fo^2^+2Fc^2^)/3'
_refine_ls_weighting_scheme calc
_refine_ls_wR_factor_gt 0.0918
_refine_ls_wR_factor_ref 0.1012
_reflns_number_gt 2207
_reflns_number_total 2998
_reflns_threshold_expression >2sigma(I)
_cod_data_source_file ic500321w_si_002.cif
_cod_data_source_block ib225dh
_cod_depositor_comments
;
The following automatic conversions were performed:

'_symmetry_cell_setting' value 'Monoclinic' changed to 'monoclinic'
according to
/usr/data/users/saulius/crontab/automatic-downloads/rss-feeds/ACS/lib/dictionaries/cif_core.dic
dictionary named 'cif_core.dic' version 2.4.2 from 2011-04-26.

Automatic conversion script
Id: cif_fix_values 2281 2013-09-26 08:29:07Z andrius 

 Adding full bibliography for 4338146--4338151.cif.
;
_cod_original_sg_symbol_H-M P21/a
_cod_database_code 4338149

loop_
_symmetry_equiv_pos_as_xyz
'x, y, z'
'-x+1/2, y+1/2, -z'
'-x, -y, -z'
'x-1/2, -y-1/2, z'

loop_
_atom_site_label
_atom_site_type_symbol
_atom_site_fract_x
_atom_site_fract_y
_atom_site_fract_z
_atom_site_U_iso_or_equiv
_atom_site_adp_type
_atom_site_occupancy
_atom_site_symmetry_multiplicity
_atom_site_calc_flag
_atom_site_refinement_flags
Ag Ag 0.31668(4) 0.005232(13) 0.02621(4) 0.05844(17) Uani 1 1 d .
C11 C 0.2286(5) 0.05142(16) 0.3293(5) 0.0530(9) Uani 1 1 d .
H11 H 0.1022 0.0403 0.2867 0.064 Uiso 1 1 calc R
N21 N 0.3586(4) 0.04362(12) 0.2599(3) 0.0456(7) Uani 1 1 d .
N11 N 0.5204(4) 0.06572(12) 0.3609(3) 0.0414(7) Uani 1 1 d .
N13 N 0.6202(4) 0.08860(12) 0.0519(3) 0.0441(7) Uani 1 1 d .
O13 O 0.8146(4) 0.26172(12) 0.1311(5) 0.0840(11) Uani 1 1 d .
C21 C 0.3053(6) 0.07788(19) 0.4714(5) 0.0611(11) Uani 1 1 d .
H21 H 0.2437 0.0878 0.5410 0.073 Uiso 1 1 calc R
C23 C 0.7477(5) 0.16908(15) 0.2277(4) 0.0470(9) Uani 1 1 d .
C12 C 0.6956(5) 0.06534(15) 0.3227(4) 0.0437(8) Uani 1 1 d .
H12A H 0.7165 0.0254 0.2897 0.052 Uiso 1 1 calc R
H12B H 0.8012 0.0751 0.4140 0.052 Uiso 1 1 calc R
C13 C 0.6887(4) 0.10961(14) 0.1968(4) 0.0387(8) Uani 1 1 d .
C31 C 0.4926(6) 0.08644(19) 0.4881(4) 0.0569(10) Uani 1 1 d .
H31 H 0.5836 0.1036 0.5725 0.068 Uiso 1 1 calc R
C43 C 0.6541(5) 0.18594(16) -0.0479(5) 0.0521(10) Uani 1 1 d .
C83 C 0.6379(7) 0.22321(19) -0.1891(6) 0.0761(14) Uani 1 1 d .
H83A H 0.6809 0.2633 -0.1583 0.114 Uiso 1 1 calc R
H83B H 0.5082 0.2243 -0.2547 0.114 Uiso 1 1 calc R
H83C H 0.7144 0.2057 -0.2438 0.114 Uiso 1 1 calc R
C33 C 0.7331(5) 0.20606(15) 0.1024(5) 0.0502(9) Uani 1 1 d .
C63 C 0.8260(7) 0.19364(19) 0.3900(5) 0.0779(13) Uani 1 1 d .
H63A H 0.7243 0.1995 0.4306 0.117 Uiso 1 1 calc R
H63B H 0.8879 0.2313 0.3884 0.117 Uiso 1 1 calc R
H63C H 0.9155 0.1657 0.4537 0.117 Uiso 1 1 calc R
C73 C 0.7018(7) 0.31310(18) 0.1070(6) 0.0856(16) Uani 1 1 d .
H73A H 0.5946 0.3082 0.0153 0.128 Uiso 1 1 calc R
H73B H 0.7744 0.3472 0.0956 0.128 Uiso 1 1 calc R
H73C H 0.6588 0.3192 0.1935 0.128 Uiso 1 1 calc R
C53 C 0.5999(6) 0.12648(16) -0.0648(4) 0.0506(9) Uani 1 1 d .
H53 H 0.5454 0.1118 -0.1643 0.061 Uiso 1 1 calc R
N14 N 0.0240(5) 0.08273(14) -0.1930(4) 0.0547(8) Uani 1 1 d .
O24 O 0.1697(5) 0.06598(18) -0.2130(4) 0.0980(12) Uani 1 1 d .
O14 O -0.0069(4) 0.06292(16) -0.0774(4) 0.0863(10) Uani 1 1 d .
O34 O -0.0849(5) 0.11739(17) -0.2800(4) 0.1110(14) Uani 1 1 d .

loop_
_atom_site_aniso_label
_atom_site_aniso_U_11
_atom_site_aniso_U_22
_atom_site_aniso_U_33
_atom_site_aniso_U_23
_atom_site_aniso_U_13
_atom_site_aniso_U_12
Ag 0.0695(3) 0.0531(2) 0.0481(2) -0.01007(13) 0.01300(17) 0.01011(14)
C11 0.053(2) 0.051(2) 0.062(3) 0.0014(19) 0.028(2) -0.0024(17)
N21 0.0510(17) 0.0444(16) 0.0452(19) -0.0042(13) 0.0209(15) -0.0005(13)
N11 0.0494(16) 0.0419(15) 0.0337(16) -0.0005(12) 0.0148(14) 0.0031(13)
N13 0.0539(18) 0.0399(15) 0.0411(18) -0.0028(13) 0.0191(15) -0.0009(13)
O13 0.0622(17) 0.0422(15) 0.139(3) 0.0044(17) 0.0214(19) -0.0121(14)
C21 0.074(3) 0.067(3) 0.057(3) 0.000(2) 0.040(2) 0.004(2)
C23 0.0435(19) 0.0434(19) 0.052(2) -0.0065(17) 0.0134(17) 0.0024(15)
C12 0.0429(19) 0.0446(18) 0.042(2) -0.0032(15) 0.0119(16) 0.0060(15)
C13 0.0387(17) 0.0363(16) 0.045(2) -0.0001(15) 0.0195(16) 0.0045(13)
C31 0.074(3) 0.061(2) 0.038(2) -0.0085(17) 0.021(2) -0.0001(19)
C43 0.053(2) 0.047(2) 0.068(3) 0.0141(19) 0.035(2) 0.0094(16)
C83 0.095(3) 0.059(3) 0.091(4) 0.028(2) 0.054(3) 0.012(2)
C33 0.045(2) 0.0377(18) 0.071(3) -0.0015(18) 0.023(2) -0.0024(15)
C63 0.100(3) 0.057(2) 0.067(3) -0.016(2) 0.013(3) -0.015(2)
C73 0.079(3) 0.045(2) 0.138(5) -0.014(3) 0.044(3) -0.006(2)
C53 0.068(2) 0.048(2) 0.043(2) 0.0024(16) 0.0267(19) 0.0046(18)
N14 0.0533(19) 0.0490(18) 0.053(2) -0.0067(16) 0.0050(17) 0.0018(15)
O24 0.093(2) 0.132(3) 0.088(3) 0.009(2) 0.055(2) 0.040(2)
O14 0.076(2) 0.109(3) 0.077(2) 0.012(2) 0.0300(18) -0.0183(19)
O34 0.104(3) 0.100(3) 0.091(3) 0.020(2) -0.019(2) 0.037(2)

loop_
_atom_type_symbol
_atom_type_description
_atom_type_scat_dispersion_real
_atom_type_scat_dispersion_imag
_atom_type_scat_source
C C 0.0033 0.0016 'International Tables Vol C Tables 4.2.6.8 and 6.1.1.4'
H H 0.0000 0.0000 'International Tables Vol C Tables 4.2.6.8 and 6.1.1.4'
N N 0.0061 0.0033 'International Tables Vol C Tables 4.2.6.8 and 6.1.1.4'
O O 0.0106 0.0060 'International Tables Vol C Tables 4.2.6.8 and 6.1.1.4'
Ag Ag -0.8971 1.1015 'International Tables Vol C Tables 4.2.6.8 and 6.1.1.4'

loop_
_geom_angle_atom_site_label_1
_geom_angle_atom_site_label_2
_geom_angle_atom_site_label_3
_geom_angle
_geom_angle_site_symmetry_1
_geom_angle_site_symmetry_3
N21 Ag N13 131.80(10) . 3_655
N21 Ag O24 121.26(11) . .
N13 Ag O24 106.93(11) 3_655 .
N21 Ag Ag 110.06(7) . 3_655
N13 Ag Ag 65.22(7) 3_655 3_655
O24 Ag Ag 93.59(7) . 3_655
N21 C11 C21 111.5(3) . .
N21 C11 H11 124.2 . .
C21 C11 H11 124.2 . .
C11 N21 N11 104.6(3) . .
C11 N21 Ag 127.8(3) . .
N11 N21 Ag 127.6(2) . .
C31 N11 N21 111.4(3) . .
C31 N11 C12 128.4(3) . .
N21 N11 C12 120.1(3) . .
C53 N13 C13 118.8(3) . .
C53 N13 Ag 107.7(2) . 3_655
C13 N13 Ag 125.0(2) . 3_655
C33 O13 C73 120.3(3) . .
C31 C21 C11 104.9(3) . .
C31 C21 H21 127.5 . .
C11 C21 H21 127.5 . .
C33 C23 C13 117.4(3) . .
C33 C23 C63 120.1(3) . .
C13 C23 C63 122.5(3) . .
N11 C12 C13 111.9(3) . .
N11 C12 H12A 109.2 . .
C13 C12 H12A 109.2 . .
N11 C12 H12B 109.2 . .
C13 C12 H12B 109.2 . .
H12A C12 H12B 107.9 . .
N13 C13 C23 121.6(3) . .
N13 C13 C12 116.0(3) . .
C23 C13 C12 122.4(3) . .
N11 C31 C21 107.5(3) . .
N11 C31 H31 126.2 . .
C21 C31 H31 126.2 . .
C53 C43 C33 115.8(3) . .
C53 C43 C83 119.6(4) . .
C33 C43 C83 124.5(4) . .
C43 C83 H83A 109.5 . .
C43 C83 H83B 109.5 . .
H83A C83 H83B 109.5 . .
C43 C83 H83C 109.5 . .
H83A C83 H83C 109.5 . .
H83B C83 H83C 109.5 . .
O13 C33 C43 120.1(4) . .
O13 C33 C23 117.9(4) . .
C43 C33 C23 121.7(3) . .
C23 C63 H63A 109.5 . .
C23 C63 H63B 109.5 . .
H63A C63 H63B 109.5 . .
C23 C63 H63C 109.5 . .
H63A C63 H63C 109.5 . .
H63B C63 H63C 109.5 . .
O13 C73 H73A 109.5 . .
O13 C73 H73B 109.5 . .
H73A C73 H73B 109.5 . .
O13 C73 H73C 109.5 . .
H73A C73 H73C 109.5 . .
H73B C73 H73C 109.5 . .
N13 C53 C43 124.4(4) . .
N13 C53 H53 117.8 . .
C43 C53 H53 117.8 . .
O34 N14 O24 122.3(4) . .
O34 N14 O14 121.2(4) . .
O24 N14 O14 116.5(4) . .
N14 O24 Ag 100.9(3) . .

loop_
_geom_bond_atom_site_label_1
_geom_bond_atom_site_label_2
_geom_bond_distance
_geom_bond_site_symmetry_2
Ag N21 2.237(3) .
Ag N13 2.309(3) 3_655
Ag O24 2.508(4) .
Ag Ag 2.9448(10) 3_655
C11 N21 1.338(4) .
C11 C21 1.376(6) .
C11 H11 0.9300 .
N21 N11 1.353(4) .
N11 C31 1.335(4) .
N11 C12 1.464(4) .
N13 C53 1.334(4) .
N13 C13 1.345(4) .
N13 Ag 2.309(3) 3_655
O13 C33 1.369(4) .
O13 C73 1.396(5) .
C21 C31 1.371(5) .
C21 H21 0.9300 .
C23 C33 1.392(5) .
C23 C13 1.396(4) .
C23 C63 1.514(5) .
C12 C13 1.508(5) .
C12 H12A 0.9700 .
C12 H12B 0.9700 .
C31 H31 0.9300 .
C43 C53 1.380(5) .
C43 C33 1.387(5) .
C43 C83 1.512(5) .
C83 H83A 0.9600 .
C83 H83B 0.9600 .
C83 H83C 0.9600 .
C63 H63A 0.9600 .
C63 H63B 0.9600 .
C63 H63C 0.9600 .
C73 H73A 0.9600 .
C73 H73B 0.9600 .
C73 H73C 0.9600 .
C53 H53 0.9300 .
N14 O34 1.213(4) .
N14 O24 1.222(4) .
N14 O14 1.241(4) .
